data_4515505
loop_
_publ_author_name
'Liang, Qiuming'
'Sheng, Kai'
'Salmon, Andrew'
'Zhou, Vivian Yue'
'Song, Datong'

_publ_section_title
;
 Active Iron(II) Catalysts toward gem-Specific Dimerization of Terminal
 Alkynes
;
_journal_issue 2
_journal_name_full 'ACS Catalysis'
_journal_page_first 810
_journal_paper_doi 10.1021/acscatal.8b03552
_journal_volume 9
_journal_year 2018
_chemical_formula_sum 'C25 H35 Cl Fe N2'
_chemical_formula_weight 454.85
_space_group_crystal_system monoclinic
_space_group_IT_number 14
_space_group_name_Hall '-P 2ybc'
_space_group_name_H-M_alt 'P 1 21/c 1'
_atom_sites_solution_hydrogens geom
_audit_creation_method SHELXL-2016/6
_cell_angle_alpha 90
_cell_angle_beta 104.133(6)
_cell_angle_gamma 90
_cell_formula_units_Z 4
_cell_length_a 17.827(2)
_cell_length_b 15.8552(18)
_cell_length_c 11.0869(13)
_cell_measurement_reflns_used 26796
_cell_measurement_temperature 150(2)
_cell_measurement_theta_max 27.467
_cell_measurement_theta_min 1.743
_cell_volume 3038.9(6)
_computing_structure_refinement 'SHELXL-2016/6 (Sheldrick, 2016)'
_diffrn_ambient_temperature 150(2)
_diffrn_measured_fraction_theta_full 1.000
_diffrn_measured_fraction_theta_max 0.992
_diffrn_measurement_device_type 'Bruker Kappa Apex II'
_diffrn_measurement_method 'omega and phi scans'
_diffrn_radiation_type MoK\a
_diffrn_radiation_wavelength 0.71073
_diffrn_reflns_av_R_equivalents 0.1029
_diffrn_reflns_av_unetI/netI 0.1264
_diffrn_reflns_Laue_measured_fraction_full 1.000
_diffrn_reflns_Laue_measured_fraction_max 0.992
_diffrn_reflns_limit_h_max 23
_diffrn_reflns_limit_h_min -23
_diffrn_reflns_limit_k_max 19
_diffrn_reflns_limit_k_min -20
_diffrn_reflns_limit_l_max 12
_diffrn_reflns_limit_l_min -14
_diffrn_reflns_number 26796
_diffrn_reflns_point_group_measured_fraction_full 1.000
_diffrn_reflns_point_group_measured_fraction_max 0.992
_diffrn_reflns_theta_full 25.242
_diffrn_reflns_theta_max 27.467
_diffrn_reflns_theta_min 1.743
_exptl_absorpt_coefficient_mu 0.595
_exptl_absorpt_correction_T_max 0.7456
_exptl_absorpt_correction_T_min 0.6342
_exptl_absorpt_correction_type multi-scan
_exptl_absorpt_process_details SADABS
_exptl_crystal_colour 'yellow orange'
_exptl_crystal_density_diffrn 0.994
_exptl_crystal_description plate
_exptl_crystal_F_000 968
_exptl_crystal_size_max 0.3
_exptl_crystal_size_mid 0.3
_exptl_crystal_size_min 0.05
_refine_diff_density_max 0.339
_refine_diff_density_min -0.371
_refine_diff_density_rms 0.070
_refine_ls_extinction_method none
_refine_ls_goodness_of_fit_ref 0.915
_refine_ls_hydrogen_treatment constr
_refine_ls_matrix_type full
_refine_ls_number_parameters 272
_refine_ls_number_reflns 6904
_refine_ls_number_restraints 0
_refine_ls_restrained_S_all 0.915
_refine_ls_R_factor_all 0.1269
_refine_ls_R_factor_gt 0.0542
_refine_ls_shift/su_max 0.021
_refine_ls_shift/su_mean 0.000
_refine_ls_structure_factor_coef Fsqd
_refine_ls_weighting_details 'w=1/[\s^2^(Fo^2^)+(0.0595P)^2^] where P=(Fo^2^+2Fc^2^)/3'
_refine_ls_weighting_scheme calc
_refine_ls_wR_factor_gt 0.1127
_refine_ls_wR_factor_ref 0.1402
_reflns_Friedel_coverage 0.000
_reflns_number_gt 3666
_reflns_number_total 6904
_reflns_threshold_expression 'I > 2\s(I)'
_cod_data_source_file cs8b03552_si_004.cif
_cod_data_source_block 3
_cod_original_sg_symbol_H-M 'P 21/c'
_cod_database_code 4515505
_shelx_shelxl_version_number 2016/6
_shelx_space_group_comment
;
The symmetry employed for this shelxl refinement is uniquely defined
by the following loop, which should always be used as a source of
symmetry information in preference to the above space-group names.
They are only intended as comments.
;

loop_
_space_group_symop_operation_xyz
'x, y, z'
'-x, y+1/2, -z+1/2'
'-x, -y, -z'
'x, -y-1/2, z-1/2'

loop_
_atom_site_label
_atom_site_type_symbol
_atom_site_fract_x
_atom_site_fract_y
_atom_site_fract_z
_atom_site_U_iso_or_equiv
_atom_site_adp_type
_atom_site_occupancy
_atom_site_site_symmetry_order
_atom_site_calc_flag
_atom_site_refinement_flags_posn
_atom_site_refinement_flags_adp
Fe1 Fe 0.73236(3) 0.52072(3) 0.72782(5) 0.02564(14) Uani 1 1 d . .
Cl1 Cl 0.66747(5) 0.59536(5) 0.56070(8) 0.0335(2) Uani 1 1 d . .
N1 N 0.62125(15) 0.54657(16) 0.8968(2) 0.0276(6) Uani 1 1 d . .
C1 C 0.67869(18) 0.57450(19) 0.8444(3) 0.0251(7) Uani 1 1 d . .
N2 N 0.68491(15) 0.65805(16) 0.8743(2) 0.0278(6) Uani 1 1 d . .
C2 C 0.5933(2) 0.6120(2) 0.9571(3) 0.0332(8) Uani 1 1 d . .
H2A H 0.553562 0.608067 1.000291 0.040 Uiso 1 1 calc R U
C3 C 0.63302(19) 0.6819(2) 0.9429(3) 0.0321(8) Uani 1 1 d . .
H3A H 0.626741 0.736680 0.973715 0.038 Uiso 1 1 calc R U
C4 C 0.59474(18) 0.4601(2) 0.8976(3) 0.0273(8) Uani 1 1 d . .
C5 C 0.54675(18) 0.4264(2) 0.7897(3) 0.0274(8) Uani 1 1 d . .
C6 C 0.52333(19) 0.3422(2) 0.7947(3) 0.0325(8) Uani 1 1 d . .
H6A H 0.490879 0.317517 0.722458 0.039 Uiso 1 1 calc R U
C7 C 0.5460(2) 0.2937(2) 0.9018(4) 0.0390(9) Uani 1 1 d . .
C8 C 0.5913(2) 0.3310(2) 1.0081(4) 0.0398(9) Uani 1 1 d . .
H8A H 0.605805 0.298525 1.082192 0.048 Uiso 1 1 calc R U
C9 C 0.61651(19) 0.4147(2) 1.0100(3) 0.0333(8) Uani 1 1 d . .
C10 C 0.5198(2) 0.4768(2) 0.6727(3) 0.0410(9) Uani 1 1 d . .
H10A H 0.474326 0.449667 0.619093 0.062 Uiso 1 1 calc R U
H10B H 0.561294 0.479774 0.628899 0.062 Uiso 1 1 calc R U
H10C H 0.506203 0.533915 0.693647 0.062 Uiso 1 1 calc R U
C11 C 0.5206(2) 0.2021(2) 0.9009(4) 0.0545(12) Uani 1 1 d . .
H11A H 0.529651 0.181561 0.986654 0.082 Uiso 1 1 calc R U
H11B H 0.550321 0.167931 0.855426 0.082 Uiso 1 1 calc R U
H11C H 0.465370 0.197887 0.860204 0.082 Uiso 1 1 calc R U
C12 C 0.6636(2) 0.4533(3) 1.1287(3) 0.0499(11) Uani 1 1 d . .
H12A H 0.701438 0.492654 1.109361 0.075 Uiso 1 1 calc R U
H12B H 0.690765 0.408677 1.183500 0.075 Uiso 1 1 calc R U
H12C H 0.629269 0.483716 1.170517 0.075 Uiso 1 1 calc R U
C13 C 0.7438(2) 0.7150(2) 0.8456(3) 0.0337(8) Uani 1 1 d . .
H13A H 0.770539 0.684331 0.789203 0.040 Uiso 1 1 calc R U
C14 C 0.8042(2) 0.7360(2) 0.9656(4) 0.0455(10) Uani 1 1 d . .
H14A H 0.846860 0.767467 0.945491 0.068 Uiso 1 1 calc R U
H14B H 0.824038 0.683662 1.008680 0.068 Uiso 1 1 calc R U
H14C H 0.780252 0.770409 1.019491 0.068 Uiso 1 1 calc R U
C15 C 0.7062(2) 0.7933(2) 0.7779(3) 0.0436(10) Uani 1 1 d . .
H15A H 0.745491 0.827490 0.752492 0.065 Uiso 1 1 calc R U
H15B H 0.682462 0.826398 0.833453 0.065 Uiso 1 1 calc R U
H15C H 0.666346 0.776547 0.704156 0.065 Uiso 1 1 calc R U
C16 C 0.8321(2) 0.4882(2) 0.6594(4) 0.0387(9) Uani 1 1 d . .
C17 C 0.7780(2) 0.4184(2) 0.6392(4) 0.0379(9) Uani 1 1 d . .
C18 C 0.7700(2) 0.3898(2) 0.7553(4) 0.0425(10) Uani 1 1 d . .
C19 C 0.8167(2) 0.4423(3) 0.8480(4) 0.0433(10) Uani 1 1 d . .
C20 C 0.8576(2) 0.5007(2) 0.7896(4) 0.0409(10) Uani 1 1 d . .
C21 C 0.8585(2) 0.5339(3) 0.5595(4) 0.0635(14) Uani 1 1 d . .
H21A H 0.814230 0.543521 0.488574 0.095 Uiso 1 1 calc R U
H21B H 0.897455 0.500056 0.532719 0.095 Uiso 1 1 calc R U
H21C H 0.881022 0.588272 0.591564 0.095 Uiso 1 1 calc R U
C22 C 0.7389(3) 0.3822(3) 0.5123(4) 0.0670(14) Uani 1 1 d . .
H22A H 0.722270 0.428437 0.453148 0.101 Uiso 1 1 calc R U
H22B H 0.693837 0.348867 0.518934 0.101 Uiso 1 1 calc R U
H22C H 0.775528 0.346129 0.483225 0.101 Uiso 1 1 calc R U
C23 C 0.7231(3) 0.3149(2) 0.7775(5) 0.0714(16) Uani 1 1 d . .
H23A H 0.711138 0.320431 0.858822 0.107 Uiso 1 1 calc R U
H23B H 0.752844 0.263101 0.775775 0.107 Uiso 1 1 calc R U
H23C H 0.674867 0.312401 0.712275 0.107 Uiso 1 1 calc R U
C24 C 0.8294(3) 0.4303(4) 0.9858(4) 0.0814(17) Uani 1 1 d . .
H24A H 0.785801 0.398835 1.002971 0.122 Uiso 1 1 calc R U
H24B H 0.833110 0.485521 1.026616 0.122 Uiso 1 1 calc R U
H24C H 0.877375 0.398789 1.017782 0.122 Uiso 1 1 calc R U
C25 C 0.9178(2) 0.5632(3) 0.8549(5) 0.0807(16) Uani 1 1 d . .
H25A H 0.906772 0.580014 0.933891 0.121 Uiso 1 1 calc R U
H25B H 0.916527 0.613008 0.802156 0.121 Uiso 1 1 calc R U
H25C H 0.969102 0.537094 0.871057 0.121 Uiso 1 1 calc R U

loop_
_atom_site_aniso_label
_atom_site_aniso_U_11
_atom_site_aniso_U_22
_atom_site_aniso_U_33
_atom_site_aniso_U_23
_atom_site_aniso_U_13
_atom_site_aniso_U_12
Fe1 0.0274(2) 0.0218(3) 0.0275(3) -0.0003(2) 0.0062(2) 0.0011(2)
Cl1 0.0362(5) 0.0331(5) 0.0300(5) 0.0058(4) 0.0059(4) 0.0041(4)
N1 0.0336(16) 0.0227(15) 0.0266(16) -0.0044(13) 0.0073(14) -0.0042(12)
C1 0.0306(18) 0.0205(17) 0.0218(17) -0.0004(16) 0.0018(15) -0.0012(14)
N2 0.0316(15) 0.0230(15) 0.0285(16) -0.0051(14) 0.0069(13) -0.0059(12)
C2 0.038(2) 0.032(2) 0.033(2) -0.0070(18) 0.0140(17) -0.0014(16)
C3 0.040(2) 0.0243(18) 0.031(2) -0.0087(17) 0.0073(17) -0.0016(15)
C4 0.0268(17) 0.0226(18) 0.0317(19) -0.0025(17) 0.0059(16) -0.0005(13)
C5 0.0265(17) 0.0260(18) 0.0296(19) -0.0015(17) 0.0064(16) -0.0018(14)
C6 0.0304(19) 0.0259(19) 0.043(2) -0.0050(19) 0.0117(17) -0.0074(15)
C7 0.033(2) 0.027(2) 0.060(3) 0.004(2) 0.016(2) -0.0022(16)
C8 0.038(2) 0.042(2) 0.043(2) 0.014(2) 0.016(2) 0.0026(17)
C9 0.0324(19) 0.036(2) 0.031(2) 0.0051(19) 0.0058(16) -0.0023(16)
C10 0.048(2) 0.033(2) 0.036(2) -0.003(2) -0.0015(19) -0.0081(18)
C11 0.050(2) 0.026(2) 0.090(4) 0.008(2) 0.022(2) -0.0066(18)
C12 0.058(3) 0.055(3) 0.033(2) 0.007(2) 0.005(2) -0.005(2)
C13 0.041(2) 0.0234(18) 0.039(2) -0.0064(18) 0.0149(18) -0.0059(15)
C14 0.043(2) 0.037(2) 0.051(3) -0.008(2) 0.001(2) -0.0070(18)
C15 0.060(3) 0.030(2) 0.042(2) 0.005(2) 0.016(2) -0.0060(18)
C16 0.039(2) 0.029(2) 0.054(3) 0.007(2) 0.022(2) 0.0078(16)
C17 0.039(2) 0.033(2) 0.043(2) -0.006(2) 0.0107(19) 0.0084(16)
C18 0.036(2) 0.029(2) 0.067(3) 0.008(2) 0.020(2) 0.0057(17)
C19 0.036(2) 0.054(3) 0.038(2) 0.009(2) 0.0041(19) 0.0183(19)
C20 0.0264(19) 0.034(2) 0.058(3) -0.003(2) 0.003(2) 0.0078(15)
C21 0.067(3) 0.055(3) 0.086(4) 0.022(3) 0.050(3) 0.018(2)
C22 0.072(3) 0.068(3) 0.060(3) -0.030(3) 0.013(3) 0.009(2)
C23 0.070(3) 0.026(2) 0.130(5) 0.015(3) 0.046(3) 0.006(2)
C24 0.068(3) 0.129(5) 0.041(3) 0.024(3) 0.000(3) 0.043(3)
C25 0.036(2) 0.081(4) 0.113(5) -0.035(3) -0.004(3) -0.001(2)

loop_
_atom_type_symbol
_atom_type_description
_atom_type_scat_dispersion_real
_atom_type_scat_dispersion_imag
_atom_type_scat_source
C C 0.0033 0.0016 'International Tables Vol C Tables 4.2.6.8 and 6.1.1.4'
H H 0.0000 0.0000 'International Tables Vol C Tables 4.2.6.8 and 6.1.1.4'
N N 0.0061 0.0033 'International Tables Vol C Tables 4.2.6.8 and 6.1.1.4'
Cl Cl 0.1484 0.1585 'International Tables Vol C Tables 4.2.6.8 and 6.1.1.4'
Fe Fe 0.3463 0.8444 'International Tables Vol C Tables 4.2.6.8 and 6.1.1.4'

loop_
_geom_angle_atom_site_label_1
_geom_angle_atom_site_label_2
_geom_angle_atom_site_label_3
_geom_angle
C1 Fe1 C19 102.78(14)
C1 Fe1 C17 156.64(13)
C19 Fe1 C17 64.00(15)
C1 Fe1 C16 154.58(15)
C19 Fe1 C16 64.36(14)
C17 Fe1 C16 39.24(13)
C1 Fe1 C18 120.01(14)
C19 Fe1 C18 38.40(14)
C17 Fe1 C18 37.79(13)
C16 Fe1 C18 64.53(13)
C1 Fe1 C20 118.42(14)
C19 Fe1 C20 38.38(14)
C17 Fe1 C20 64.18(14)
C16 Fe1 C20 38.01(14)
C18 Fe1 C20 64.09(14)
C1 Fe1 Cl1 94.45(10)
C19 Fe1 Cl1 162.12(10)
C17 Fe1 Cl1 101.23(11)
C16 Fe1 Cl1 97.90(11)
C18 Fe1 Cl1 133.68(12)
C20 Fe1 Cl1 127.55(11)
C1 N1 C2 110.8(3)
C1 N1 C4 126.0(2)
C2 N1 C4 123.2(3)
N2 C1 N1 103.7(2)
N2 C1 Fe1 123.6(2)
N1 C1 Fe1 132.0(2)
C1 N2 C3 111.9(3)
C1 N2 C13 124.2(3)
C3 N2 C13 123.8(3)
C3 C2 N1 107.4(3)
C3 C2 H2A 126.3
N1 C2 H2A 126.3
C2 C3 N2 106.3(3)
C2 C3 H3A 126.9
N2 C3 H3A 126.9
C5 C4 C9 122.7(3)
C5 C4 N1 119.3(3)
C9 C4 N1 117.9(3)
C4 C5 C6 117.2(3)
C4 C5 C10 122.4(3)
C6 C5 C10 120.4(3)
C7 C6 C5 122.2(3)
C7 C6 H6A 118.9
C5 C6 H6A 118.9
C8 C7 C6 118.5(3)
C8 C7 C11 121.6(4)
C6 C7 C11 119.9(4)
C7 C8 C9 122.3(3)
C7 C8 H8A 118.8
C9 C8 H8A 118.8
C8 C9 C4 117.0(3)
C8 C9 C12 120.4(3)
C4 C9 C12 122.6(3)
C5 C10 H10A 109.5
C5 C10 H10B 109.5
H10A C10 H10B 109.5
C5 C10 H10C 109.5
H10A C10 H10C 109.5
H10B C10 H10C 109.5
C7 C11 H11A 109.5
C7 C11 H11B 109.5
H11A C11 H11B 109.5
C7 C11 H11C 109.5
H11A C11 H11C 109.5
H11B C11 H11C 109.5
C9 C12 H12A 109.5
C9 C12 H12B 109.5
H12A C12 H12B 109.5
C9 C12 H12C 109.5
H12A C12 H12C 109.5
H12B C12 H12C 109.5
N2 C13 C15 110.7(3)
N2 C13 C14 109.4(3)
C15 C13 C14 112.6(3)
N2 C13 H13A 108.0
C15 C13 H13A 108.0
C14 C13 H13A 108.0
C13 C14 H14A 109.5
C13 C14 H14B 109.5
H14A C14 H14B 109.5
C13 C14 H14C 109.5
H14A C14 H14C 109.5
H14B C14 H14C 109.5
C13 C15 H15A 109.5
C13 C15 H15B 109.5
H15A C15 H15B 109.5
C13 C15 H15C 109.5
H15A C15 H15C 109.5
H15B C15 H15C 109.5
C20 C16 C17 107.4(3)
C20 C16 C21 127.4(4)
C17 C16 C21 125.1(4)
C20 C16 Fe1 72.25(19)
C17 C16 Fe1 70.27(18)
C21 C16 Fe1 125.5(3)
C18 C17 C16 108.5(4)
C18 C17 C22 126.9(4)
C16 C17 C22 124.6(4)
C18 C17 Fe1 72.0(2)
C16 C17 Fe1 70.49(19)
C22 C17 Fe1 124.5(3)
C17 C18 C19 107.5(3)
C17 C18 C23 126.0(4)
C19 C18 C23 126.4(4)
C17 C18 Fe1 70.2(2)
C19 C18 Fe1 69.5(2)
C23 C18 Fe1 127.6(3)
C18 C19 C20 109.0(3)
C18 C19 C24 125.2(4)
C20 C19 C24 125.3(4)
C18 C19 Fe1 72.1(2)
C20 C19 Fe1 72.6(2)
C24 C19 Fe1 127.8(3)
C16 C20 C19 107.5(3)
C16 C20 C25 126.4(4)
C19 C20 C25 126.2(4)
C16 C20 Fe1 69.7(2)
C19 C20 Fe1 69.1(2)
C25 C20 Fe1 127.2(3)
C16 C21 H21A 109.5
C16 C21 H21B 109.5
H21A C21 H21B 109.5
C16 C21 H21C 109.5
H21A C21 H21C 109.5
H21B C21 H21C 109.5
C17 C22 H22A 109.5
C17 C22 H22B 109.5
H22A C22 H22B 109.5
C17 C22 H22C 109.5
H22A C22 H22C 109.5
H22B C22 H22C 109.5
C18 C23 H23A 109.5
C18 C23 H23B 109.5
H23A C23 H23B 109.5
C18 C23 H23C 109.5
H23A C23 H23C 109.5
H23B C23 H23C 109.5
C19 C24 H24A 109.5
C19 C24 H24B 109.5
H24A C24 H24B 109.5
C19 C24 H24C 109.5
H24A C24 H24C 109.5
H24B C24 H24C 109.5
C20 C25 H25A 109.5
C20 C25 H25B 109.5
H25A C25 H25B 109.5
C20 C25 H25C 109.5
H25A C25 H25C 109.5
H25B C25 H25C 109.5

loop_
_geom_bond_atom_site_label_1
_geom_bond_atom_site_label_2
_geom_bond_distance
Fe1 C1 1.979(3)
Fe1 C19 2.146(4)
Fe1 C17 2.157(3)
Fe1 C16 2.159(3)
Fe1 C18 2.180(4)
Fe1 C20 2.192(3)
Fe1 Cl1 2.2638(10)
N1 C1 1.368(4)
N1 C2 1.390(4)
N1 C4 1.450(4)
C1 N2 1.363(4)
N2 C3 1.386(4)
N2 C13 1.477(4)
C2 C3 1.344(4)
C2 H2A 0.9500
C3 H3A 0.9500
C4 C5 1.396(5)
C4 C9 1.409(5)
C5 C6 1.404(4)
C5 C10 1.499(5)
C6 C7 1.390(5)
C6 H6A 0.9500
C7 C8 1.388(5)
C7 C11 1.520(4)
C8 C9 1.400(5)
C8 H8A 0.9500
C9 C12 1.508(5)
C10 H10A 0.9800
C10 H10B 0.9800
C10 H10C 0.9800
C11 H11A 0.9800
C11 H11B 0.9800
C11 H11C 0.9800
C12 H12A 0.9800
C12 H12B 0.9800
C12 H12C 0.9800
C13 C15 1.519(5)
C13 C14 1.529(5)
C13 H13A 1.0000
C14 H14A 0.9800
C14 H14B 0.9800
C14 H14C 0.9800
C15 H15A 0.9800
C15 H15B 0.9800
C15 H15C 0.9800
C16 C20 1.417(5)
C16 C17 1.449(5)
C16 C21 1.493(5)
C17 C18 1.404(5)
C17 C22 1.521(5)
C18 C19 1.423(5)
C18 C23 1.507(5)
C19 C20 1.427(5)
C19 C24 1.501(5)
C20 C25 1.510(5)
C21 H21A 0.9800
C21 H21B 0.9800
C21 H21C 0.9800
C22 H22A 0.9800
C22 H22B 0.9800
C22 H22C 0.9800
C23 H23A 0.9800
C23 H23B 0.9800
C23 H23C 0.9800
C24 H24A 0.9800
C24 H24B 0.9800
C24 H24C 0.9800
C25 H25A 0.9800
C25 H25B 0.9800
C25 H25C 0.9800

loop_
_geom_torsion_atom_site_label_1
_geom_torsion_atom_site_label_2
_geom_torsion_atom_site_label_3
_geom_torsion_atom_site_label_4
_geom_torsion
C2 N1 C1 N2 0.0(4)
C4 N1 C1 N2 -176.6(3)
C2 N1 C1 Fe1 -170.1(3)
C4 N1 C1 Fe1 13.3(5)
N1 C1 N2 C3 -0.1(4)
Fe1 C1 N2 C3 171.1(2)
N1 C1 N2 C13 175.4(3)
Fe1 C1 N2 C13 -13.4(5)
C1 N1 C2 C3 0.1(4)
C4 N1 C2 C3 176.8(3)
N1 C2 C3 N2 -0.2(4)
C1 N2 C3 C2 0.2(4)
C13 N2 C3 C2 -175.4(3)
C1 N1 C4 C5 -76.8(4)
C2 N1 C4 C5 107.0(4)
C1 N1 C4 C9 105.6(4)
C2 N1 C4 C9 -70.6(4)
C9 C4 C5 C6 -3.2(5)
N1 C4 C5 C6 179.3(3)
C9 C4 C5 C10 176.1(3)
N1 C4 C5 C10 -1.4(5)
C4 C5 C6 C7 0.3(5)
C10 C5 C6 C7 -179.0(3)
C5 C6 C7 C8 2.1(5)
C5 C6 C7 C11 -178.5(3)
C6 C7 C8 C9 -1.8(5)
C11 C7 C8 C9 178.8(3)
C7 C8 C9 C4 -0.9(5)
C7 C8 C9 C12 178.1(3)
C5 C4 C9 C8 3.5(5)
N1 C4 C9 C8 -179.0(3)
C5 C4 C9 C12 -175.5(3)
N1 C4 C9 C12 2.0(5)
C1 N2 C13 C15 127.9(3)
C3 N2 C13 C15 -57.1(4)
C1 N2 C13 C14 -107.5(4)
C3 N2 C13 C14 67.5(4)
C20 C16 C17 C18 0.8(4)
C21 C16 C17 C18 177.6(3)
Fe1 C16 C17 C18 -62.3(2)
C20 C16 C17 C22 -177.8(3)
C21 C16 C17 C22 -1.1(6)
Fe1 C16 C17 C22 119.0(4)
C20 C16 C17 Fe1 63.1(2)
C21 C16 C17 Fe1 -120.1(3)
C16 C17 C18 C19 1.6(4)
C22 C17 C18 C19 -179.8(3)
Fe1 C17 C18 C19 -59.8(2)
C16 C17 C18 C23 -176.0(3)
C22 C17 C18 C23 2.6(6)
Fe1 C17 C18 C23 122.6(4)
C16 C17 C18 Fe1 61.4(2)
C22 C17 C18 Fe1 -120.0(4)
C17 C18 C19 C20 -3.4(4)
C23 C18 C19 C20 174.2(3)
Fe1 C18 C19 C20 -63.6(2)
C17 C18 C19 C24 -175.7(3)
C23 C18 C19 C24 1.9(6)
Fe1 C18 C19 C24 124.1(4)
C17 C18 C19 Fe1 60.2(2)
C23 C18 C19 Fe1 -122.2(4)
C17 C16 C20 C19 -2.9(4)
C21 C16 C20 C19 -179.6(3)
Fe1 C16 C20 C19 59.0(2)
C17 C16 C20 C25 176.2(3)
C21 C16 C20 C25 -0.5(6)
Fe1 C16 C20 C25 -121.9(4)
C17 C16 C20 Fe1 -61.9(2)
C21 C16 C20 Fe1 121.5(4)
C18 C19 C20 C16 3.9(4)
C24 C19 C20 C16 176.2(4)
Fe1 C19 C20 C16 -59.4(2)
C18 C19 C20 C25 -175.2(4)
C24 C19 C20 C25 -2.9(6)
Fe1 C19 C20 C25 121.5(4)
C18 C19 C20 Fe1 63.3(2)
C24 C19 C20 Fe1 -124.4(4)
